data_4318706
loop_
_publ_author_name
'S. E. Latturner'
'M. G. Kanatzidis'

_publ_section_title
;
 Gd1.33Pt3(Al,Si)8 and Gd0.67Pt2(Al,Si)5: Two Structures Containing a
 Disordered Gd/Al Layer Grown in Liquid Aluminum
;
_journal_name_full 'Inorganic Chemistry'
_journal_page_first 5479
_journal_page_last 5486
_journal_paper_doi 10.1021/ic025623n
_journal_volume 41
_journal_year 2002
_chemical_formula_sum 'Al5 Gd Pt2'
_chemical_formula_weight 682.33
_chemical_name_systematic
;

  ?

;
_space_group_IT_number 194
_symmetry_space_group_name_Hall '-P 6c 2c'
_symmetry_space_group_name_H-M 'P 63/m m c'
_atom_sites_solution_hydrogens geom
_atom_sites_solution_primary direct
_atom_sites_solution_secondary difmap
_audit_creation_method SHELXL-97
_cell_angle_alpha 90.00
_cell_angle_beta 90.00
_cell_angle_gamma 120.00
_cell_formula_units_Z 2
_cell_length_a 4.2907(3)
_cell_length_b 4.2907(3)
_cell_length_c 16.3878(17)
_cell_measurement_temperature 293(2)
_cell_volume 261.28(4)
_computing_structure_refinement 'SHELXL-97 (Sheldrick, 1997)'
_computing_structure_solution 'SHELXS-97 (Sheldrick, 1990)'
_diffrn_ambient_temperature 293(2)
_diffrn_measured_fraction_theta_full 0.943
_diffrn_measured_fraction_theta_max 0.943
_diffrn_radiation_monochromator graphite
_diffrn_radiation_source 'fine-focus sealed tube'
_diffrn_radiation_type MoK\a
_diffrn_radiation_wavelength 0.71073
_diffrn_reflns_av_R_equivalents 0.0643
_diffrn_reflns_av_sigmaI/netI 0.0215
_diffrn_reflns_limit_h_max 7
_diffrn_reflns_limit_h_min -7
_diffrn_reflns_limit_k_max 7
_diffrn_reflns_limit_k_min -7
_diffrn_reflns_limit_l_max 27
_diffrn_reflns_limit_l_min -27
_diffrn_reflns_number 3793
_diffrn_reflns_theta_full 37.38
_diffrn_reflns_theta_max 37.38
_diffrn_reflns_theta_min 11.31
_exptl_absorpt_coefficient_mu 33.315
_exptl_crystal_density_diffrn 8.014
_exptl_crystal_density_method 'not measured'
_exptl_crystal_F_000 285
_refine_diff_density_max 2.186
_refine_diff_density_min -4.529
_refine_diff_density_rms 0.473
_refine_ls_extinction_coef 0.0105(14)
_refine_ls_extinction_expression Fc^*^=kFc[1+0.001xFc^2^\l^3^/sin(2\q)]^-1/4^
_refine_ls_extinction_method SHELXL
_refine_ls_goodness_of_fit_ref 1.230
_refine_ls_hydrogen_treatment mixed
_refine_ls_matrix_type full
_refine_ls_number_parameters 19
_refine_ls_number_reflns 296
_refine_ls_number_restraints 0
_refine_ls_restrained_S_all 1.230
_refine_ls_R_factor_all 0.0271
_refine_ls_R_factor_gt 0.0231
_refine_ls_shift/su_max 0.001
_refine_ls_shift/su_mean 0.000
_refine_ls_structure_factor_coef Fsqd
_refine_ls_weighting_details 'calc w=1/[\s^2^(Fo^2^)+(0.0288P)^2^+1.2818P] where P=(Fo^2^+2Fc^2^)/3'
_refine_ls_weighting_scheme calc
_refine_ls_wR_factor_gt 0.0551
_refine_ls_wR_factor_ref 0.0565
_reflns_number_gt 257
_reflns_number_total 296
_reflns_threshold_expression >2sigma(I)
_cod_data_source_file ic025623n_3.cif
_cod_data_source_block 3sl51cc
_cod_database_code 4318706

loop_
_symmetry_equiv_pos_as_xyz
'x, y, z'
'-y, x-y, z'
'-x+y, -x, z'
'-x, -y, z+1/2'
'y, -x+y, z+1/2'
'x-y, x, z+1/2'
'y, x, -z'
'x-y, -y, -z'
'-x, -x+y, -z'
'-y, -x, -z+1/2'
'-x+y, y, -z+1/2'
'x, x-y, -z+1/2'
'-x, -y, -z'
'y, -x+y, -z'
'x-y, x, -z'
'x, y, -z-1/2'
'-y, x-y, -z-1/2'
'-x+y, -x, -z-1/2'
'-y, -x, z'
'-x+y, y, z'
'x, x-y, z'
'y, x, z-1/2'
'x-y, -y, z-1/2'
'-x, -x+y, z-1/2'

loop_
_atom_site_label
_atom_site_type_symbol
_atom_site_fract_x
_atom_site_fract_y
_atom_site_fract_z
_atom_site_U_iso_or_equiv
_atom_site_adp_type
_atom_site_occupancy
_atom_site_symmetry_multiplicity
_atom_site_calc_flag
_atom_site_refinement_flags
_atom_site_disorder_assembly
_atom_site_disorder_group
Pt1 Pt 0.3333 0.6667 0.391682(17) 0.00613(15) Uani 1 6 d S . .
Gd2 Gd 0.6667 0.3333 0.2500 0.0064(3) Uani 0.690(6) 12 d SP . .
Al1 Al 0.0000 1.0000 0.36550(17) 0.0070(5) Uani 1 6 d S . .
Al2 Al 0.3333 0.6667 0.54642(18) 0.0072(5) Uani 1 6 d S . .
Al3 Al 0.4614(11) 0.5386(11) 0.2500 0.010(2) Uani 0.373(18) 4 d SP . .

loop_
_atom_site_aniso_label
_atom_site_aniso_U_11
_atom_site_aniso_U_22
_atom_site_aniso_U_33
_atom_site_aniso_U_23
_atom_site_aniso_U_13
_atom_site_aniso_U_12
Pt1 0.00817(16) 0.00817(16) 0.00204(18) 0.000 0.000 0.00408(8)
Gd2 0.0081(4) 0.0081(4) 0.0031(4) 0.000 0.000 0.00403(19)
Al1 0.0086(7) 0.0086(7) 0.0036(10) 0.000 0.000 0.0043(3)
Al2 0.0087(8) 0.0087(8) 0.0041(10) 0.000 0.000 0.0043(4)
Al3 0.011(3) 0.011(3) 0.007(3) 0.000 0.000 0.003(3)

loop_
_atom_type_symbol
_atom_type_description
_atom_type_scat_dispersion_real
_atom_type_scat_dispersion_imag
_atom_type_scat_source
Al Al 0.0645 0.0514 'International Tables Vol C Tables 4.2.6.8 and 6.1.1.4'
Gd Gd -0.1653 3.9035 'International Tables Vol C Tables 4.2.6.8 and 6.1.1.4'
Pt Pt -1.7033 8.3905 'International Tables Vol C Tables 4.2.6.8 and 6.1.1.4'

loop_
_geom_angle_atom_site_label_1
_geom_angle_atom_site_label_2
_geom_angle_atom_site_label_3
_geom_angle
_geom_angle_site_symmetry_1
_geom_angle_site_symmetry_3
_geom_angle_publ_flag
Al3 Pt1 Al3 38.4(3) 3_565 2_665 ?
Al3 Pt1 Al3 38.4(3) 3_565 . ?
Al3 Pt1 Al3 38.4(3) 2_665 . ?
Al3 Pt1 Al1 69.83(9) 3_565 . ?
Al3 Pt1 Al1 69.83(9) 2_665 . ?
Al3 Pt1 Al1 102.47(18) . . ?
Al3 Pt1 Al1 69.83(9) 3_565 1_545 ?
Al3 Pt1 Al1 102.47(18) 2_665 1_545 ?
Al3 Pt1 Al1 69.83(9) . 1_545 ?
Al1 Pt1 Al1 117.15(4) . 1_545 ?
Al3 Pt1 Al1 102.47(19) 3_565 1_655 ?
Al3 Pt1 Al1 69.83(9) 2_665 1_655 ?
Al3 Pt1 Al1 69.83(9) . 1_655 ?
Al1 Pt1 Al1 117.15(4) . 1_655 ?
Al1 Pt1 Al1 117.15(4) 1_545 1_655 ?
Al3 Pt1 Al2 157.71(17) 3_565 . ?
Al3 Pt1 Al2 157.71(17) 2_665 . ?
Al3 Pt1 Al2 157.71(17) . . ?
Al1 Pt1 Al2 99.82(6) . . ?
Al1 Pt1 Al2 99.82(6) 1_545 . ?
Al1 Pt1 Al2 99.82(6) 1_655 . ?
Al3 Pt1 Al2 121.74(8) 3_565 13_676 ?
Al3 Pt1 Al2 89.98(18) 2_665 13_676 ?
Al3 Pt1 Al2 121.74(8) . 13_676 ?
Al1 Pt1 Al2 66.97(4) . 13_676 ?
Al1 Pt1 Al2 167.56(9) 1_545 13_676 ?
Al1 Pt1 Al2 66.97(4) 1_655 13_676 ?
Al2 Pt1 Al2 67.73(6) . 13_676 ?
Al3 Pt1 Al2 89.98(18) 3_565 13_566 ?
Al3 Pt1 Al2 121.74(8) 2_665 13_566 ?
Al3 Pt1 Al2 121.74(8) . 13_566 ?
Al1 Pt1 Al2 66.97(4) . 13_566 ?
Al1 Pt1 Al2 66.97(4) 1_545 13_566 ?
Al1 Pt1 Al2 167.56(9) 1_655 13_566 ?
Al2 Pt1 Al2 67.73(6) . 13_566 ?
Al2 Pt1 Al2 106.53(6) 13_676 13_566 ?
Al3 Pt1 Al2 121.74(8) 3_565 13_666 ?
Al3 Pt1 Al2 121.74(8) 2_665 13_666 ?
Al3 Pt1 Al2 89.98(18) . 13_666 ?
Al1 Pt1 Al2 167.56(9) . 13_666 ?
Al1 Pt1 Al2 66.97(4) 1_545 13_666 ?
Al1 Pt1 Al2 66.97(4) 1_655 13_666 ?
Al2 Pt1 Al2 67.73(6) . 13_666 ?
Al2 Pt1 Al2 106.53(6) 13_676 13_666 ?
Al2 Pt1 Al2 106.53(6) 13_566 13_666 ?
Al3 Pt1 Gd2 24.56(17) 3_565 1_455 ?
Al3 Pt1 Gd2 60.37(12) 2_665 1_455 ?
Al3 Pt1 Gd2 60.37(12) . 1_455 ?
Al1 Pt1 Gd2 61.57(4) . 1_455 ?
Al1 Pt1 Gd2 61.57(4) 1_545 1_455 ?
Al1 Pt1 Gd2 127.03(6) 1_655 1_455 ?
Al2 Pt1 Gd2 133.146(5) . 1_455 ?
Al2 Pt1 Gd2 126.64(4) 13_676 1_455 ?
Al2 Pt1 Gd2 65.41(6) 13_566 1_455 ?
Al2 Pt1 Gd2 126.64(4) 13_666 1_455 ?
Al3 Pt1 Gd2 60.37(12) 3_565 1_565 ?
Al3 Pt1 Gd2 24.56(17) 2_665 1_565 ?
Al3 Pt1 Gd2 60.37(12) . 1_565 ?
Al1 Pt1 Gd2 61.57(4) . 1_565 ?
Al1 Pt1 Gd2 127.03(6) 1_545 1_565 ?
Al1 Pt1 Gd2 61.57(4) 1_655 1_565 ?
Al2 Pt1 Gd2 133.146(5) . 1_565 ?
Al2 Pt1 Gd2 65.41(6) 13_676 1_565 ?
Al2 Pt1 Gd2 126.64(4) 13_566 1_565 ?
Al2 Pt1 Gd2 126.64(4) 13_666 1_565 ?
Gd2 Pt1 Gd2 78.376(8) 1_455 1_565 ?
Al3 Gd2 Al3 120.0 3_665 2_655 ?
Al3 Gd2 Al3 120.000(1) 3_665 . ?
Al3 Gd2 Al3 120.0 2_655 . ?
Al3 Gd2 Al3 135.60(11) 3_665 3 ?
Al3 Gd2 Al3 15.60(11) 2_655 3 ?
Al3 Gd2 Al3 104.40(11) . 3 ?
Al3 Gd2 Al3 15.60(11) 3_665 2_765 ?
Al3 Gd2 Al3 135.60(11) 2_655 2_765 ?
Al3 Gd2 Al3 104.40(11) . 2_765 ?
Al3 Gd2 Al3 151.2(2) 3 2_765 ?
Al3 Gd2 Al3 15.60(11) 3_665 1_655 ?
Al3 Gd2 Al3 104.40(11) 2_655 1_655 ?
Al3 Gd2 Al3 135.60(11) . 1_655 ?
Al3 Gd2 Al3 120.0 3 1_655 ?
Al3 Gd2 Al3 31.2(2) 2_765 1_655 ?
Al3 Gd2 Al3 104.40(10) 3_665 1_545 ?
Al3 Gd2 Al3 15.60(11) 2_655 1_545 ?
Al3 Gd2 Al3 135.60(11) . 1_545 ?
Al3 Gd2 Al3 31.2(2) 3 1_545 ?
Al3 Gd2 Al3 120.000(1) 2_765 1_545 ?
Al3 Gd2 Al3 88.8(2) 1_655 1_545 ?
Al3 Gd2 Al3 135.60(11) 3_665 3_565 ?
Al3 Gd2 Al3 104.40(11) 2_655 3_565 ?
Al3 Gd2 Al3 15.60(11) . 3_565 ?
Al3 Gd2 Al3 88.8(2) 3 3_565 ?
Al3 Gd2 Al3 120.000(2) 2_765 3_565 ?
Al3 Gd2 Al3 151.2(2) 1_655 3_565 ?
Al3 Gd2 Al3 120.000(3) 1_545 3_565 ?
Al3 Gd2 Al3 104.40(11) 3_665 2_665 ?
Al3 Gd2 Al3 135.60(11) 2_655 2_665 ?
Al3 Gd2 Al3 15.60(11) . 2_665 ?
Al3 Gd2 Al3 120.000(3) 3 2_665 ?
Al3 Gd2 Al3 88.8(2) 2_765 2_665 ?
Al3 Gd2 Al3 120.000(3) 1_655 2_665 ?
Al3 Gd2 Al3 151.2(2) 1_545 2_665 ?
Al3 Gd2 Al3 31.2(2) 3_565 2_665 ?
Al3 Gd2 Al1 142.62(4) 3_665 16_546 ?
Al3 Gd2 Al1 66.591(14) 2_655 16_546 ?
Al3 Gd2 Al1 66.591(14) . 16_546 ?
Al3 Gd2 Al1 55.41(7) 3 16_546 ?
Al3 Gd2 Al1 139.94(5) 2_765 16_546 ?
Al3 Gd2 Al1 139.94(5) 1_655 16_546 ?
Al3 Gd2 Al1 78.60(8) 1_545 16_546 ?
Al3 Gd2 Al1 55.41(8) 3_565 16_546 ?
Al3 Gd2 Al1 78.60(8) 2_665 16_546 ?
Al3 Gd2 Al1 66.591(14) 3_665 1_655 ?
Al3 Gd2 Al1 142.62(4) 2_655 1_655 ?
Al3 Gd2 Al1 66.591(14) . 1_655 ?
Al3 Gd2 Al1 139.94(5) 3 1_655 ?
Al3 Gd2 Al1 55.41(7) 2_765 1_655 ?
Al3 Gd2 Al1 78.60(8) 1_655 1_655 ?
Al3 Gd2 Al1 139.94(5) 1_545 1_655 ?
Al3 Gd2 Al1 78.60(9) 3_565 1_655 ?
Al3 Gd2 Al1 55.41(8) 2_665 1_655 ?
Al1 Gd2 Al1 133.18(3) 16_546 1_655 ?
Al3 Gd2 Al1 66.591(14) 3_665 1_645 ?
Al3 Gd2 Al1 66.591(14) 2_655 1_645 ?
Al3 Gd2 Al1 142.62(4) . 1_645 ?
Al3 Gd2 Al1 78.60(8) 3 1_645 ?
Al3 Gd2 Al1 78.60(8) 2_765 1_645 ?
Al3 Gd2 Al1 55.41(7) 1_655 1_645 ?
Al3 Gd2 Al1 55.41(7) 1_545 1_645 ?
Al3 Gd2 Al1 139.94(5) 3_565 1_645 ?
Al3 Gd2 Al1 139.94(5) 2_665 1_645 ?
Al1 Gd2 Al1 133.18(3) 16_546 1_645 ?
Al1 Gd2 Al1 86.97(6) 1_655 1_645 ?
Pt1 Al1 Pt1 117.15(4) . 1_565 ?
Pt1 Al1 Pt1 117.15(4) . 1_455 ?
Pt1 Al1 Pt1 117.15(4) 1_565 1_455 ?
Pt1 Al1 Al2 59.23(3) . 13_676 ?
Pt1 Al1 Al2 59.23(3) 1_565 13_676 ?
Pt1 Al1 Al2 139.95(12) 1_455 13_676 ?
Pt1 Al1 Al2 139.95(12) . 13_576 ?
Pt1 Al1 Al2 59.23(3) 1_565 13_576 ?
Pt1 Al1 Al2 59.23(3) 1_455 13_576 ?
Al2 Al1 Al2 96.88(9) 13_676 13_576 ?
Pt1 Al1 Al2 59.23(3) . 13_566 ?
Pt1 Al1 Al2 139.95(12) 1_565 13_566 ?
Pt1 Al1 Al2 59.23(3) 1_455 13_566 ?
Al2 Al1 Al2 96.88(9) 13_676 13_566 ?
Al2 Al1 Al2 96.88(9) 13_576 13_566 ?
Pt1 Al1 Al3 102.16(17) . 1_455 ?
Pt1 Al1 Al3 134.42(14) 1_565 1_455 ?
Pt1 Al1 Al3 55.01(9) 1_455 1_455 ?
Al2 Al1 Al3 158.88(16) 13_676 1_455 ?
Al2 Al1 Al3 104.20(15) 13_576 1_455 ?
Al2 Al1 Al3 79.41(9) 13_566 1_455 ?
Pt1 Al1 Al3 134.42(15) . 2_565 ?
Pt1 Al1 Al3 102.16(16) 1_565 2_565 ?
Pt1 Al1 Al3 55.01(9) 1_455 2_565 ?
Al2 Al1 Al3 158.88(17) 13_676 2_565 ?
Al2 Al1 Al3 79.41(9) 13_576 2_565 ?
Al2 Al1 Al3 104.20(16) 13_566 2_565 ?
Al3 Al1 Al3 33.3(3) 1_455 2_565 ?
Pt1 Al1 Al3 55.01(9) . 3_565 ?
Pt1 Al1 Al3 134.42(15) 1_565 3_565 ?
Pt1 Al1 Al3 102.16(17) 1_455 3_565 ?
Al2 Al1 Al3 104.20(15) 13_676 3_565 ?
Al2 Al1 Al3 158.88(16) 13_576 3_565 ?
Al2 Al1 Al3 79.41(9) 13_566 3_565 ?
Al3 Al1 Al3 54.7(3) 1_455 3_565 ?
Al3 Al1 Al3 81.37(7) 2_565 3_565 ?
Pt1 Al1 Al3 102.16(17) . 1_565 ?
Pt1 Al1 Al3 55.01(9) 1_565 1_565 ?
Pt1 Al1 Al3 134.42(14) 1_455 1_565 ?
Al2 Al1 Al3 79.41(9) 13_676 1_565 ?
Al2 Al1 Al3 104.20(15) 13_576 1_565 ?
Al2 Al1 Al3 158.88(16) 13_566 1_565 ?
Al3 Al1 Al3 96.51(9) 1_455 1_565 ?
Al3 Al1 Al3 81.37(7) 2_565 1_565 ?
Al3 Al1 Al3 81.37(7) 3_565 1_565 ?
Pt1 Al1 Al3 134.42(15) . 3_575 ?
Pt1 Al1 Al3 55.01(9) 1_565 3_575 ?
Pt1 Al1 Al3 102.16(16) 1_455 3_575 ?
Al2 Al1 Al3 104.20(16) 13_676 3_575 ?
Al2 Al1 Al3 79.41(9) 13_576 3_575 ?
Al2 Al1 Al3 158.88(17) 13_566 3_575 ?
Al3 Al1 Al3 81.37(7) 1_455 3_575 ?
Al3 Al1 Al3 54.7(3) 2_565 3_575 ?
Al3 Al1 Al3 96.51(9) 3_565 3_575 ?
Al3 Al1 Al3 33.3(3) 1_565 3_575 ?
Pt1 Al1 Al3 55.01(9) . 2_665 ?
Pt1 Al1 Al3 102.16(17) 1_565 2_665 ?
Pt1 Al1 Al3 134.42(15) 1_455 2_665 ?
Al2 Al1 Al3 79.41(9) 13_676 2_665 ?
Al2 Al1 Al3 158.88(16) 13_576 2_665 ?
Al2 Al1 Al3 104.20(15) 13_566 2_665 ?
Al3 Al1 Al3 81.37(7) 1_455 2_665 ?
Al3 Al1 Al3 96.51(9) 2_565 2_665 ?
Al3 Al1 Al3 33.3(3) 3_565 2_665 ?
Al3 Al1 Al3 54.7(3) 1_565 2_665 ?
Al3 Al1 Al3 81.37(7) 3_575 2_665 ?
Pt1 Al2 Pt1 112.27(6) . 13_676 ?
Pt1 Al2 Pt1 112.27(6) . 13_566 ?
Pt1 Al2 Pt1 106.53(6) 13_676 13_566 ?
Pt1 Al2 Pt1 112.27(6) . 13_666 ?
Pt1 Al2 Pt1 106.53(6) 13_676 13_666 ?
Pt1 Al2 Pt1 106.53(6) 13_566 13_666 ?
Pt1 Al2 Al1 120.23(7) . 13_676 ?
Pt1 Al2 Al1 53.80(3) 13_676 13_676 ?
Pt1 Al2 Al1 127.50(11) 13_566 13_676 ?
Pt1 Al2 Al1 53.80(3) 13_666 13_676 ?
Pt1 Al2 Al1 120.23(7) . 13_576 ?
Pt1 Al2 Al1 53.80(3) 13_676 13_576 ?
Pt1 Al2 Al1 53.80(3) 13_566 13_576 ?
Pt1 Al2 Al1 127.50(11) 13_666 13_576 ?
Al1 Al2 Al1 96.88(9) 13_676 13_576 ?
Pt1 Al2 Al1 120.23(7) . 13_566 ?
Pt1 Al2 Al1 127.50(11) 13_676 13_566 ?
Pt1 Al2 Al1 53.80(3) 13_566 13_566 ?
Pt1 Al2 Al1 53.80(3) 13_666 13_566 ?
Al1 Al2 Al1 96.88(9) 13_676 13_566 ?
Al1 Al2 Al1 96.88(9) 13_576 13_566 ?
Pt1 Al2 Al2 58.44(10) . 13_566 ?
Pt1 Al2 Al2 126.342(14) 13_676 13_566 ?
Pt1 Al2 Al2 53.82(4) 13_566 13_566 ?
Pt1 Al2 Al2 126.342(14) 13_666 13_566 ?
Al1 Al2 Al2 178.67(15) 13_676 13_566 ?
Al1 Al2 Al2 83.99(5) 13_576 13_566 ?
Al1 Al2 Al2 83.99(5) 13_566 13_566 ?
Pt1 Al2 Al2 58.44(10) . 13_676 ?
Pt1 Al2 Al2 53.82(4) 13_676 13_676 ?
Pt1 Al2 Al2 126.342(14) 13_566 13_676 ?
Pt1 Al2 Al2 126.342(13) 13_666 13_676 ?
Al1 Al2 Al2 83.99(5) 13_676 13_676 ?
Al1 Al2 Al2 83.99(5) 13_576 13_676 ?
Al1 Al2 Al2 178.67(15) 13_566 13_676 ?
Al2 Al2 Al2 95.12(13) 13_566 13_676 ?
Pt1 Al2 Al2 58.44(10) . 13_666 ?
Pt1 Al2 Al2 126.342(13) 13_676 13_666 ?
Pt1 Al2 Al2 126.342(14) 13_566 13_666 ?
Pt1 Al2 Al2 53.82(4) 13_666 13_666 ?
Al1 Al2 Al2 83.99(5) 13_676 13_666 ?
Al1 Al2 Al2 178.67(15) 13_576 13_666 ?
Al1 Al2 Al2 83.99(5) 13_566 13_666 ?
Al2 Al2 Al2 95.12(13) 13_566 13_666 ?
Al2 Al2 Al2 95.12(13) 13_676 13_666 ?
Pt1 Al2 Gd2 180.0 . 13_666 ?
Pt1 Al2 Gd2 67.73(6) 13_676 13_666 ?
Pt1 Al2 Gd2 67.73(6) 13_566 13_666 ?
Pt1 Al2 Gd2 67.73(6) 13_666 13_666 ?
Al1 Al2 Gd2 59.77(7) 13_676 13_666 ?
Al1 Al2 Gd2 59.77(7) 13_576 13_666 ?
Al1 Al2 Gd2 59.77(7) 13_566 13_666 ?
Al2 Al2 Gd2 121.56(10) 13_566 13_666 ?
Al2 Al2 Gd2 121.56(10) 13_676 13_666 ?
Al2 Al2 Gd2 121.56(10) 13_666 13_666 ?
Gd2 Al3 Al3 150.000(8) . 3_565 ?
Gd2 Al3 Al3 150.000(9) . 2_665 ?
Al3 Al3 Al3 60.000(5) 3_565 2_665 ?
Gd2 Al3 Pt1 112.29(17) . . ?
Al3 Al3 Pt1 70.82(14) 3_565 . ?
Al3 Al3 Pt1 70.82(14) 2_665 . ?
Gd2 Al3 Pt1 112.29(17) . 16_556 ?
Al3 Al3 Pt1 70.82(14) 3_565 16_556 ?
Al3 Al3 Pt1 70.82(14) 2_665 16_556 ?
Pt1 Al3 Pt1 135.4(3) . 16_556 ?
Gd2 Al3 Al3 30.000(1) . 3_665 ?
Al3 Al3 Al3 180.0(5) 3_565 3_665 ?
Al3 Al3 Al3 120.000(2) 2_665 3_665 ?
Pt1 Al3 Al3 109.18(15) . 3_665 ?
Pt1 Al3 Al3 109.18(15) 16_556 3_665 ?
Gd2 Al3 Al3 30.000(1) . 2_655 ?
Al3 Al3 Al3 120.000(6) 3_565 2_655 ?
Al3 Al3 Al3 180.000(5) 2_665 2_655 ?
Pt1 Al3 Al3 109.18(15) . 2_655 ?
Pt1 Al3 Al3 109.18(15) 16_556 2_655 ?
Al3 Al3 Al3 60.000(2) 3_665 2_655 ?
Gd2 Al3 Al1 84.28(16) . 1_655 ?
Al3 Al3 Al1 117.35(15) 3_565 1_655 ?
Al3 Al3 Al1 73.34(15) 2_665 1_655 ?
Pt1 Al3 Al1 55.16(4) . 1_655 ?
Pt1 Al3 Al1 130.31(11) 16_556 1_655 ?
Al3 Al3 Al1 62.65(15) 3_665 1_655 ?
Al3 Al3 Al1 106.66(15) 2_655 1_655 ?
Gd2 Al3 Al1 84.28(16) . 16_546 ?
Al3 Al3 Al1 73.34(15) 3_565 16_546 ?
Al3 Al3 Al1 117.35(15) 2_665 16_546 ?
Pt1 Al3 Al1 130.31(11) . 16_546 ?
Pt1 Al3 Al1 55.16(4) 16_556 16_546 ?
Al3 Al3 Al1 106.66(15) 3_665 16_546 ?
Al3 Al3 Al1 62.65(15) 2_655 16_546 ?
Al1 Al3 Al1 168.6(3) 1_655 16_546 ?
Gd2 Al3 Al1 84.28(16) . 1_545 ?
Al3 Al3 Al1 73.34(15) 3_565 1_545 ?
Al3 Al3 Al1 117.35(15) 2_665 1_545 ?
Pt1 Al3 Al1 55.16(4) . 1_545 ?
Pt1 Al3 Al1 130.31(11) 16_556 1_545 ?
Al3 Al3 Al1 106.66(15) 3_665 1_545 ?
Al3 Al3 Al1 62.65(15) 2_655 1_545 ?
Al1 Al3 Al1 96.51(9) 1_655 1_545 ?
Al1 Al3 Al1 82.34(9) 16_546 1_545 ?
Gd2 Al3 Al1 84.28(16) . 16_656 ?
Al3 Al3 Al1 117.35(15) 3_565 16_656 ?
Al3 Al3 Al1 73.34(15) 2_665 16_656 ?
Pt1 Al3 Al1 130.31(11) . 16_656 ?
Pt1 Al3 Al1 55.16(4) 16_556 16_656 ?
Al3 Al3 Al1 62.65(15) 3_665 16_656 ?
Al3 Al3 Al1 106.66(15) 2_655 16_656 ?
Al1 Al3 Al1 82.34(9) 1_655 16_656 ?
Al1 Al3 Al1 96.51(9) 16_546 16_656 ?
Al1 Al3 Al1 168.6(3) 1_545 16_656 ?
Gd2 Al3 Gd2 135.60(11) . 1_565 ?
Al3 Al3 Gd2 74.40(10) 3_565 1_565 ?
Al3 Al3 Gd2 14.40(10) 2_665 1_565 ?
Pt1 Al3 Gd2 74.28(15) . 1_565 ?
Pt1 Al3 Gd2 74.28(15) 16_556 1_565 ?
Al3 Al3 Gd2 105.60(11) 3_665 1_565 ?
Al3 Al3 Gd2 165.60(11) 2_655 1_565 ?
Al1 Al3 Gd2 63.20(7) 1_655 1_565 ?
Al1 Al3 Gd2 126.39(19) 16_546 1_565 ?
Al1 Al3 Gd2 126.39(19) 1_545 1_565 ?
Al1 Al3 Gd2 63.20(7) 16_656 1_565 ?

loop_
_geom_bond_atom_site_label_1
_geom_bond_atom_site_label_2
_geom_bond_distance
_geom_bond_site_symmetry_2
_geom_bond_publ_flag
Pt1 Al3 2.509(3) 3_565 ?
Pt1 Al3 2.509(3) 2_665 ?
Pt1 Al3 2.509(3) . ?
Pt1 Al1 2.5141(5) . ?
Pt1 Al1 2.5141(5) 1_545 ?
Pt1 Al1 2.5141(5) 1_655 ?
Pt1 Al2 2.536(3) . ?
Pt1 Al2 2.6769(11) 13_676 ?
Pt1 Al2 2.6769(11) 13_566 ?
Pt1 Al2 2.6769(11) 13_666 ?
Pt1 Gd2 3.3953(3) 1_455 ?
Pt1 Gd2 3.3953(3) 1_565 ?
Gd2 Al3 1.525(8) 3_665 ?
Gd2 Al3 1.525(8) 2_655 ?
Gd2 Al3 1.525(8) . ?
Gd2 Al3 3.066(6) 3 ?
Gd2 Al3 3.066(6) 2_765 ?
Gd2 Al3 3.066(6) 1_655 ?
Gd2 Al3 3.066(6) 1_545 ?
Gd2 Al3 3.066(6) 3_565 ?
Gd2 Al3 3.066(6) 2_665 ?
Gd2 Al1 3.1176(17) 16_546 ?
Gd2 Al1 3.1176(17) 1_655 ?
Gd2 Al1 3.1176(17) 1_645 ?
Al1 Pt1 2.5141(5) 1_565 ?
Al1 Pt1 2.5141(5) 1_455 ?
Al1 Al2 2.8671(19) 13_676 ?
Al1 Al2 2.8671(19) 13_576 ?
Al1 Al2 2.8671(19) 13_566 ?
Al1 Al3 2.875(2) 1_455 ?
Al1 Al3 2.875(2) 2_565 ?
Al1 Al3 2.875(2) 3_565 ?
Al1 Al3 2.875(2) 1_565 ?
Al1 Al3 2.875(2) 3_575 ?
Al1 Al3 2.875(2) 2_665 ?
Al2 Pt1 2.6769(11) 13_676 ?
Al2 Pt1 2.6769(11) 13_566 ?
Al2 Pt1 2.6769(11) 13_666 ?
Al2 Al1 2.8671(19) 13_676 ?
Al2 Al1 2.8671(19) 13_576 ?
Al2 Al1 2.8671(19) 13_566 ?
Al2 Al2 2.907(3) 13_566 ?
Al2 Al2 2.907(3) 13_676 ?
Al2 Al2 2.907(3) 13_666 ?
Al2 Gd2 3.336(3) 13_666 ?
Al3 Al3 1.649(14) 3_565 ?
Al3 Al3 1.649(14) 2_665 ?
Al3 Pt1 2.509(3) 16_556 ?
Al3 Al3 2.642(14) 3_665 ?
Al3 Al3 2.642(14) 2_655 ?
Al3 Al1 2.875(2) 1_655 ?
Al3 Al1 2.875(2) 16_546 ?
Al3 Al1 2.875(2) 1_545 ?
Al3 Al1 2.875(2) 16_656 ?
Al3 Gd2 3.066(6) 1_565 ?
